data_7703670
loop_
_publ_author_name
'Hao, Pengfei'
'Wang, Weipin'
'Shen, Junju'
'Fu, Yunlong'

_publ_section_title
;
 Non-transient thermo-/photochromism of iodobismuthate hybrids directed by
 solvated metal cations.
;
_journal_issue 6
_journal_name_full 'Dalton transactions (Cambridge, England : 2003)'
_journal_page_first 1847
_journal_page_last 1853
_journal_paper_doi 10.1039/c9dt04818a
_journal_volume 49
_journal_year 2020
_chemical_formula_moiety 'C16 H36 Bi O8 S8, Bi2 I9'
_chemical_formula_sum 'C16 H36 Bi3 I9 O8 S8'
_chemical_formula_weight 2381.97
_chemical_properties_physical Heat-sensitive,Photo-sensitive
_space_group_IT_number 2
_space_group_name_Hall '-P 1'
_space_group_name_H-M_alt 'P -1'
_symmetry_cell_setting triclinic
_symmetry_space_group_name_H-M 'P -1'
_atom_sites_solution_hydrogens geom
_atom_sites_solution_primary direct
_atom_sites_solution_secondary difmap
_audit_creation_method SHELXL-97
_audit_update_record
;
2019-10-09 deposited with the CCDC.	2020-01-08 downloaded from the CCDC.
;
_cell_angle_alpha 82.222(6)
_cell_angle_beta 69.979(6)
_cell_angle_gamma 78.914(6)
_cell_formula_units_Z 2
_cell_length_a 11.958(3)
_cell_length_b 15.817(4)
_cell_length_c 16.280(5)
_cell_measurement_reflns_used 7407
_cell_measurement_temperature 273(2)
_cell_measurement_theta_max 28.33
_cell_measurement_theta_min 2.42
_cell_volume 2831.0(13)
_computing_structure_refinement 'SHELXL-97 (Sheldrick, 1997)'
_computing_structure_solution 'SHELXS-97 (Sheldrick, 1990)'
_diffrn_ambient_temperature 273(2)
_diffrn_measured_fraction_theta_full 0.950
_diffrn_measured_fraction_theta_max 0.950
_diffrn_measurement_device_type 'CCD area detector'
_diffrn_measurement_method 'phi and omega scans'
_diffrn_radiation_monochromator graphite
_diffrn_radiation_source 'fine-focus sealed tube'
_diffrn_radiation_type MoK\a
_diffrn_radiation_wavelength 0.71073
_diffrn_reflns_av_R_equivalents 0.0834
_diffrn_reflns_av_sigmaI/netI 0.1519
_diffrn_reflns_limit_h_max 16
_diffrn_reflns_limit_h_min -16
_diffrn_reflns_limit_k_max 21
_diffrn_reflns_limit_k_min -21
_diffrn_reflns_limit_l_max 21
_diffrn_reflns_limit_l_min -21
_diffrn_reflns_number 21701
_diffrn_reflns_theta_full 28.42
_diffrn_reflns_theta_max 28.42
_diffrn_reflns_theta_min 2.63
_exptl_absorpt_coefficient_mu 14.531
_exptl_absorpt_correction_T_max 0.270
_exptl_absorpt_correction_T_min 0.100
_exptl_absorpt_correction_type multi-scan
_exptl_crystal_colour red
_exptl_crystal_density_diffrn 2.794
_exptl_crystal_density_method 'not measured'
_exptl_crystal_description block
_exptl_crystal_F_000 2100
_exptl_crystal_size_max 0.18
_exptl_crystal_size_mid 0.14
_exptl_crystal_size_min 0.09
_refine_diff_density_max 5.872
_refine_diff_density_min -5.024
_refine_diff_density_rms 0.579
_refine_ls_extinction_method none
_refine_ls_goodness_of_fit_ref 1.036
_refine_ls_hydrogen_treatment mixed
_refine_ls_matrix_type full
_refine_ls_number_parameters 409
_refine_ls_number_reflns 13522
_refine_ls_number_restraints 41
_refine_ls_restrained_S_all 1.034
_refine_ls_R_factor_all 0.2368
_refine_ls_R_factor_gt 0.1541
_refine_ls_shift/su_max 0.000
_refine_ls_shift/su_mean 0.000
_refine_ls_structure_factor_coef Fsqd
_refine_ls_weighting_details 'calc w=1/[\s^2^(Fo^2^)+(0.1406P)^2^+447.5368P] where P=(Fo^2^+2Fc^2^)/3'
_refine_ls_weighting_scheme calc
_refine_ls_wR_factor_gt 0.3401
_refine_ls_wR_factor_ref 0.3981
_reflns_number_gt 7336
_reflns_number_total 14222
_reflns_threshold_expression >2sigma(I)
_cod_data_source_file c9dt04818a3.cif
_cod_data_source_block aa
_cod_depositor_comments
;
The following automatic conversions were performed:

data item '_exptl_absorpt_correction_type' value 'Multi-scan' was
changed to 'multi-scan' in accordance with the
/home/data/users/saulius/crontab/automatic-downloads/current/RSC/lib/dictionaries/cif_core.dic
dictionary named 'cif_core.dic' version 2.4.2 last updated on
2011-04-26.

data item '_symmetry_cell_setting' value 'Triclinic' was changed to
'triclinic' in accordance with the
/home/data/users/saulius/crontab/automatic-downloads/current/RSC/lib/dictionaries/cif_core.dic
dictionary named 'cif_core.dic' version 2.4.2 last updated on
2011-04-26.

Automatic conversion script
Id: cif_fix_values 7556 2019-12-06 15:28:31Z antanas 
;
_cod_original_cell_volume 2831.1(13)
_cod_database_code 7703670

loop_
_symmetry_equiv_pos_as_xyz
'x, y, z'
'-x, -y, -z'

loop_
_atom_site_label
_atom_site_type_symbol
_atom_site_fract_x
_atom_site_fract_y
_atom_site_fract_z
_atom_site_U_iso_or_equiv
_atom_site_adp_type
_atom_site_occupancy
_atom_site_symmetry_multiplicity
_atom_site_calc_flag
_atom_site_refinement_flags
_atom_site_disorder_assembly
_atom_site_disorder_group
Bi1 Bi 0.17249(13) 0.82128(9) 0.26202(10) 0.0414(4) Uani 1 1 d . . .
Bi2 Bi -0.06743(13) 0.67534(9) 0.23456(10) 0.0411(4) Uani 1 1 d . . .
Bi3 Bi 0.57513(15) 0.24147(10) 0.25068(11) 0.0513(4) Uani 1 1 d . . .
I1 I 0.2615(4) 0.9700(2) 0.1422(3) 0.0874(12) Uani 1 1 d . . .
I2 I 0.1009(3) 0.9232(2) 0.4154(2) 0.0682(9) Uani 1 1 d . . .
I3 I 0.4062(3) 0.7408(2) 0.2764(3) 0.0676(9) Uani 1 1 d . . .
I4 I 0.0432(2) 0.66764(17) 0.38829(17) 0.0495(6) Uani 1 1 d . . .
I5 I 0.1996(2) 0.70753(19) 0.10632(17) 0.0517(7) Uani 1 1 d . . .
I6 I -0.1018(3) 0.87569(18) 0.2443(2) 0.0615(8) Uani 1 1 d . . .
I7 I 0.0085(3) 0.48271(19) 0.2217(3) 0.0717(9) Uani 1 1 d . . .
I8 I -0.3053(3) 0.6614(3) 0.3646(2) 0.0807(11) Uani 1 1 d . . .
I9 I -0.1618(3) 0.7088(2) 0.0827(2) 0.0628(9) Uani 1 1 d . . .
C1 C 0.658(4) 0.516(2) 0.187(2) 0.063(10) Uani 1 1 d DU . .
H1A H 0.6050 0.4997 0.2438 0.094 Uiso 1 1 calc R . .
H1B H 0.6213 0.5690 0.1638 0.094 Uiso 1 1 calc R . .
H1C H 0.7328 0.5243 0.1920 0.094 Uiso 1 1 calc R . .
C2 C 0.831(4) 0.449(3) 0.051(3) 0.060(12) Uani 1 1 d . . .
H2A H 0.8643 0.4821 0.0797 0.090 Uiso 1 1 calc R . .
H2B H 0.8286 0.4800 -0.0040 0.090 Uiso 1 1 calc R . .
H2C H 0.8807 0.3941 0.0396 0.090 Uiso 1 1 calc R . .
C3 C 0.601(4) 0.418(4) 0.443(4) 0.11(2) Uani 1 1 d D . .
H3A H 0.5238 0.4153 0.4383 0.170 Uiso 1 1 calc R . .
H3B H 0.6127 0.4769 0.4371 0.170 Uiso 1 1 calc R . .
H3C H 0.6030 0.3923 0.5000 0.170 Uiso 1 1 calc R . .
C4 C 0.822(6) 0.321(6) 0.414(4) 0.14(3) Uani 1 1 d . . .
H4A H 0.7965 0.2735 0.4550 0.211 Uiso 1 1 calc R . .
H4B H 0.8305 0.3662 0.4446 0.211 Uiso 1 1 calc R . .
H4C H 0.8978 0.3024 0.3709 0.211 Uiso 1 1 calc R . .
C5 C 0.994(6) 0.195(6) 0.165(5) 0.13(3) Uani 1 1 d . . .
C6 C 0.954(5) 0.108(3) 0.049(3) 0.080(18) Uani 1 1 d . . .
H6A H 0.9167 0.0592 0.0805 0.120 Uiso 1 1 calc R . .
H6B H 1.0381 0.0966 0.0417 0.120 Uiso 1 1 calc R . .
H6C H 0.9426 0.1183 -0.0073 0.120 Uiso 1 1 calc R . .
C7 C 0.591(6) 0.137(4) 0.515(4) 0.093(15) Uani 1 1 d U . .
H7A H 0.6289 0.1874 0.4945 0.139 Uiso 1 1 calc R . .
H7B H 0.6148 0.1068 0.5627 0.139 Uiso 1 1 calc R . .
H7C H 0.5050 0.1535 0.5334 0.139 Uiso 1 1 calc R . .
C8 C 0.786(3) 0.078(4) 0.381(4) 0.093(16) Uani 1 1 d DU . .
H8A H 0.8013 0.0982 0.3203 0.140 Uiso 1 1 calc R . .
H8B H 0.8342 0.0230 0.3853 0.140 Uiso 1 1 calc R . .
H8C H 0.8063 0.1189 0.4103 0.140 Uiso 1 1 calc R . .
C9 C 0.529(6) -0.041(4) 0.271(4) 0.100(17) Uani 1 1 d U . .
H9A H 0.4499 -0.0188 0.2689 0.150 Uiso 1 1 calc R . .
H9B H 0.5297 -0.0399 0.3303 0.150 Uiso 1 1 calc R . .
H9C H 0.5530 -0.0987 0.2541 0.150 Uiso 1 1 calc R . .
C10 C 0.667(7) -0.019(5) 0.097(5) 0.12(2) Uani 1 1 d U . .
H10A H 0.5962 -0.0345 0.0919 0.187 Uiso 1 1 calc R . .
H10B H 0.7277 -0.0691 0.0931 0.187 Uiso 1 1 calc R . .
H10C H 0.6968 0.0240 0.0514 0.187 Uiso 1 1 calc R . .
C11 C 0.240(6) 0.167(4) 0.476(3) 0.10(2) Uani 1 1 d . . .
H11A H 0.2965 0.1378 0.5048 0.146 Uiso 1 1 calc R . .
H11B H 0.1647 0.1459 0.5027 0.146 Uiso 1 1 calc R . .
H11C H 0.2279 0.2280 0.4823 0.146 Uiso 1 1 calc R . .
C12 C 0.168(7) 0.181(5) 0.345(7) 0.17(5) Uani 1 1 d . . .
H12A H 0.1060 0.1529 0.3870 0.256 Uiso 1 1 calc R . .
H12B H 0.1781 0.1677 0.2871 0.256 Uiso 1 1 calc R . .
H12C H 0.1465 0.2427 0.3491 0.256 Uiso 1 1 calc R . .
C13 C 0.424(14) 0.363(6) 0.004(8) 0.23(7) Uani 1 1 d . . .
C14 C 0.461(12) 0.181(6) 0.018(7) 0.21(3) Uani 1 1 d DU . .
C15 C 0.248(8) 0.434(4) 0.400(5) 0.12(3) Uani 1 1 d . . .
C16 C 0.330(4) 0.514(3) 0.241(5) 0.10(2) Uani 1 1 d . . .
H16A H 0.3314 0.5514 0.2822 0.153 Uiso 1 1 calc R . .
H16B H 0.2591 0.5325 0.2244 0.153 Uiso 1 1 calc R . .
H16C H 0.4003 0.5145 0.1905 0.153 Uiso 1 1 calc R . .
O1 O 0.702(3) 0.350(2) 0.171(2) 0.062(8) Uani 1 1 d U . .
O2 O 0.666(3) 0.2814(17) 0.3565(18) 0.053(7) Uani 1 1 d . . .
O3 O 0.776(3) 0.1694(16) 0.178(2) 0.062(8) Uani 1 1 d . . .
O4 O 0.575(3) 0.117(2) 0.365(2) 0.071(9) Uani 1 1 d . . .
O5 O 0.551(3) 0.1123(18) 0.1905(17) 0.057(7) Uani 1 1 d . . .
O6 O 0.362(3) 0.226(2) 0.327(2) 0.083(11) Uani 1 1 d . . .
O7 O 0.497(3) 0.2937(19) 0.1327(18) 0.057(8) Uani 1 1 d . . .
O8 O 0.456(3) 0.3812(15) 0.297(2) 0.055(7) Uani 1 1 d . . .
S1 S 0.6848(11) 0.4353(7) 0.1172(8) 0.057(3) Uani 1 1 d DU . .
S2 S 0.7140(12) 0.3610(8) 0.3621(8) 0.066(3) Uani 1 1 d D . .
S3 S 0.8888(10) 0.1964(7) 0.1066(8) 0.056(3) Uani 1 1 d . . .
S4 S 0.6345(16) 0.0693(10) 0.4295(10) 0.088(5) Uani 1 1 d D . .
S5 S 0.6298(11) 0.0237(6) 0.2012(8) 0.058(3) Uani 1 1 d . . .
S6 S 0.2964(12) 0.1483(8) 0.3661(10) 0.078(4) Uani 1 1 d . . .
S7 S 0.440(4) 0.2651(19) 0.082(2) 0.25(2) Uani 1 1 d D . .
S8 S 0.3270(11) 0.4108(7) 0.2896(10) 0.069(3) Uani 1 1 d . . .

loop_
_atom_site_aniso_label
_atom_site_aniso_U_11
_atom_site_aniso_U_22
_atom_site_aniso_U_33
_atom_site_aniso_U_23
_atom_site_aniso_U_13
_atom_site_aniso_U_12
Bi1 0.0489(8) 0.0306(7) 0.0526(8) 0.0010(6) -0.0251(7) -0.0118(6)
Bi2 0.0412(8) 0.0338(7) 0.0552(8) 0.0093(6) -0.0238(6) -0.0158(6)
Bi3 0.0574(10) 0.0383(9) 0.0644(10) 0.0113(7) -0.0275(8) -0.0182(7)
I1 0.118(3) 0.065(2) 0.088(2) 0.0331(19) -0.043(2) -0.044(2)
I2 0.079(2) 0.063(2) 0.071(2) -0.0288(16) -0.0272(16) -0.0071(17)
I3 0.0571(17) 0.0472(17) 0.115(3) -0.0086(16) -0.0503(18) -0.0031(14)
I4 0.0583(16) 0.0426(14) 0.0515(14) 0.0106(11) -0.0263(12) -0.0116(12)
I5 0.0547(15) 0.0538(16) 0.0508(14) -0.0079(12) -0.0151(12) -0.0198(13)
I6 0.0651(18) 0.0336(14) 0.097(2) -0.0062(14) -0.0468(17) 0.0041(13)
I7 0.079(2) 0.0363(15) 0.115(3) 0.0090(16) -0.050(2) -0.0207(15)
I8 0.0521(18) 0.114(3) 0.077(2) 0.004(2) -0.0152(16) -0.0319(19)
I9 0.078(2) 0.0584(18) 0.0731(19) 0.0261(14) -0.0476(16) -0.0391(16)
C1 0.05(2) 0.05(2) 0.07(3) 0.006(14) 0.00(2) 0.00(2)
C2 0.07(3) 0.03(2) 0.07(3) -0.02(2) -0.01(2) -0.02(2)
C3 0.11(5) 0.10(5) 0.15(7) -0.05(5) -0.06(5) -0.02(4)
C4 0.10(5) 0.26(11) 0.07(4) 0.03(5) -0.04(4) -0.07(6)
C5 0.06(4) 0.20(9) 0.16(7) 0.00(6) -0.05(4) -0.07(5)
C6 0.07(3) 0.04(3) 0.08(3) 0.00(2) 0.03(3) -0.01(2)
C7 0.093(15) 0.093(15) 0.093(15) -0.0070(15) -0.030(5) -0.015(3)
C8 0.093(16) 0.093(16) 0.093(16) -0.0070(15) -0.030(5) -0.015(3)
C9 0.100(17) 0.100(17) 0.100(17) -0.0075(16) -0.032(5) -0.016(3)
C10 0.12(2) 0.12(2) 0.12(2) -0.0094(18) -0.041(7) -0.020(3)
C11 0.11(5) 0.13(5) 0.04(3) 0.00(3) 0.01(3) -0.04(4)
C12 0.10(5) 0.12(7) 0.27(12) 0.11(7) -0.07(6) -0.03(5)
C13 0.4(2) 0.09(6) 0.25(12) 0.07(7) -0.25(14) -0.09(9)
C14 0.21(3) 0.21(3) 0.21(3) -0.016(2) -0.070(9) -0.033(4)
C15 0.16(7) 0.07(4) 0.15(7) -0.04(4) -0.05(6) 0.00(4)
C16 0.04(3) 0.05(3) 0.19(7) 0.00(4) -0.02(3) 0.01(2)
O1 0.062(8) 0.062(8) 0.062(8) -0.0045(11) -0.020(3) -0.0099(15)
O2 0.076(19) 0.038(15) 0.056(16) 0.012(12) -0.029(14) -0.031(14)
O3 0.058(18) 0.017(13) 0.10(2) 0.008(14) -0.017(16) -0.001(12)
O4 0.11(3) 0.051(19) 0.061(19) 0.007(15) -0.050(19) -0.007(19)
O5 0.08(2) 0.047(17) 0.044(15) 0.012(13) -0.027(14) -0.017(15)
O6 0.08(2) 0.07(2) 0.10(3) 0.04(2) -0.02(2) -0.049(19)
O7 0.063(18) 0.060(19) 0.051(16) 0.019(14) -0.038(14) 0.001(15)
O8 0.059(17) 0.013(12) 0.09(2) -0.006(12) -0.014(15) -0.006(12)
S1 0.070(7) 0.047(6) 0.070(7) 0.018(5) -0.036(6) -0.037(6)
S2 0.091(9) 0.052(7) 0.075(8) 0.018(6) -0.046(7) -0.041(7)
S3 0.056(6) 0.033(5) 0.071(7) 0.012(5) -0.012(5) -0.015(5)
S4 0.130(13) 0.080(10) 0.076(9) 0.027(7) -0.065(9) -0.029(9)
S5 0.068(7) 0.029(5) 0.087(8) 0.014(5) -0.037(6) -0.017(5)
S6 0.067(8) 0.049(7) 0.100(10) 0.014(7) -0.004(7) -0.022(6)
S7 0.50(6) 0.14(2) 0.28(4) 0.10(2) -0.32(5) -0.18(3)
S8 0.063(7) 0.029(5) 0.117(11) 0.007(6) -0.039(7) -0.007(5)

loop_
_atom_type_symbol
_atom_type_description
_atom_type_scat_dispersion_real
_atom_type_scat_dispersion_imag
_atom_type_scat_source
C C 0.0033 0.0016 'International Tables Vol C Tables 4.2.6.8 and 6.1.1.4'
H H 0.0000 0.0000 'International Tables Vol C Tables 4.2.6.8 and 6.1.1.4'
O O 0.0106 0.0060 'International Tables Vol C Tables 4.2.6.8 and 6.1.1.4'
S S 0.1246 0.1234 'International Tables Vol C Tables 4.2.6.8 and 6.1.1.4'
I I -0.4742 1.8119 'International Tables Vol C Tables 4.2.6.8 and 6.1.1.4'
Bi Bi -4.1077 10.2566 'International Tables Vol C Tables 4.2.6.8 and 6.1.1.4'

loop_
_geom_angle_atom_site_label_1
_geom_angle_atom_site_label_2
_geom_angle_atom_site_label_3
_geom_angle
_geom_angle_site_symmetry_1
_geom_angle_site_symmetry_3
_geom_angle_publ_flag
I3 Bi1 I2 95.66(11) . . ?
I3 Bi1 I1 95.61(12) . . ?
I2 Bi1 I1 91.27(12) . . ?
I3 Bi1 I5 92.85(10) . . ?
I2 Bi1 I5 169.59(10) . . ?
I1 Bi1 I5 93.88(11) . . ?
I3 Bi1 I4 91.60(9) . . ?
I2 Bi1 I4 89.02(10) . . ?
I1 Bi1 I4 172.73(11) . . ?
I5 Bi1 I4 84.73(8) . . ?
I3 Bi1 I6 169.29(9) . . ?
I2 Bi1 I6 91.02(10) . . ?
I1 Bi1 I6 92.60(11) . . ?
I5 Bi1 I6 79.72(8) . . ?
I4 Bi1 I6 80.13(8) . . ?
I8 Bi2 I9 93.69(10) . . ?
I8 Bi2 I7 94.73(12) . . ?
I9 Bi2 I7 96.65(10) . . ?
I8 Bi2 I6 92.86(12) . . ?
I9 Bi2 I6 88.43(9) . . ?
I7 Bi2 I6 170.58(9) . . ?
I8 Bi2 I4 90.09(10) . . ?
I9 Bi2 I4 171.55(8) . . ?
I7 Bi2 I4 90.56(9) . . ?
I6 Bi2 I4 83.84(8) . . ?
I8 Bi2 I5 172.77(11) . . ?
I9 Bi2 I5 91.02(9) . . ?
I7 Bi2 I5 90.17(9) . . ?
I6 Bi2 I5 81.78(9) . . ?
I4 Bi2 I5 84.53(8) . . ?
O7 Bi3 O3 103.5(11) . . ?
O7 Bi3 O8 77.3(11) . . ?
O3 Bi3 O8 143.8(9) . . ?
O7 Bi3 O1 77.6(10) . . ?
O3 Bi3 O1 71.0(9) . . ?
O8 Bi3 O1 74.0(10) . . ?
O7 Bi3 O6 81.3(11) . . ?
O3 Bi3 O6 146.6(11) . . ?
O8 Bi3 O6 69.7(11) . . ?
O1 Bi3 O6 141.1(11) . . ?
O7 Bi3 O5 73.4(10) . . ?
O3 Bi3 O5 73.5(10) . . ?
O8 Bi3 O5 137.9(10) . . ?
O1 Bi3 O5 126.4(10) . . ?
O6 Bi3 O5 76.5(12) . . ?
O7 Bi3 O4 141.4(11) . . ?
O3 Bi3 O4 83.5(11) . . ?
O8 Bi3 O4 118.8(11) . . ?
O1 Bi3 O4 138.7(11) . . ?
O6 Bi3 O4 73.8(12) . . ?
O5 Bi3 O4 72.5(9) . . ?
O7 Bi3 O2 145.3(9) . . ?
O3 Bi3 O2 85.2(11) . . ?
O8 Bi3 O2 76.3(10) . . ?
O1 Bi3 O2 73.7(9) . . ?
O6 Bi3 O2 109.9(12) . . ?
O5 Bi3 O2 140.5(9) . . ?
O4 Bi3 O2 72.3(9) . . ?
Bi2 I4 Bi1 81.27(7) . . ?
Bi1 I5 Bi2 80.77(7) . . ?
Bi2 I6 Bi1 80.51(7) . . ?
S1 O1 Bi3 135.5(18) . . ?
S2 O2 Bi3 132.7(15) . . ?
S3 O3 Bi3 135.3(15) . . ?
S4 O4 Bi3 146(2) . . ?
S5 O5 Bi3 120.1(16) . . ?
S6 O6 Bi3 134(2) . . ?
S7 O7 Bi3 140(2) . . ?
S8 O8 Bi3 122.0(15) . . ?
O1 S1 C1 106(2) . . ?
O1 S1 C2 104(2) . . ?
C1 S1 C2 98.4(19) . . ?
O2 S2 C3 105(2) . . ?
O2 S2 C4 103(3) . . ?
C3 S2 C4 102(4) . . ?
O3 S3 C6 104.7(19) . . ?
O3 S3 C5 104(3) . . ?
C6 S3 C5 100(4) . . ?
O4 S4 C8 105(3) . . ?
O4 S4 C7 105(3) . . ?
C8 S4 C7 102(3) . . ?
O5 S5 C9 105(3) . . ?
O5 S5 C10 103(3) . . ?
C9 S5 C10 103(3) . . ?
O6 S6 C12 101(3) . . ?
O6 S6 C11 101(3) . . ?
C12 S6 C11 97(5) . . ?
O7 S7 C14 140(6) . . ?
O7 S7 C13 102(3) . . ?
C14 S7 C13 102(6) . . ?
O8 S8 C16 104(2) . . ?
O8 S8 C15 99(3) . . ?
C16 S8 C15 100(3) . . ?

loop_
_geom_bond_atom_site_label_1
_geom_bond_atom_site_label_2
_geom_bond_distance
_geom_bond_site_symmetry_2
_geom_bond_publ_flag
Bi1 I3 2.913(3) . ?
Bi1 I2 2.943(3) . ?
Bi1 I1 2.962(3) . ?
Bi1 I5 3.196(3) . ?
Bi1 I4 3.231(3) . ?
Bi1 I6 3.329(3) . ?
Bi2 I8 2.934(3) . ?
Bi2 I9 3.000(3) . ?
Bi2 I7 3.022(3) . ?
Bi2 I6 3.135(3) . ?
Bi2 I4 3.186(3) . ?
Bi2 I5 3.253(3) . ?
Bi3 O7 2.40(2) . ?
Bi3 O3 2.42(3) . ?
Bi3 O8 2.45(3) . ?
Bi3 O1 2.45(3) . ?
Bi3 O6 2.47(3) . ?
Bi3 O5 2.48(3) . ?
Bi3 O4 2.53(3) . ?
Bi3 O2 2.53(3) . ?
C1 S1 1.735(19) . ?
C2 S1 1.75(4) . ?
C3 S2 1.738(19) . ?
C4 S2 1.75(7) . ?
C5 S3 1.82(7) . ?
C6 S3 1.69(5) . ?
C7 S4 1.74(6) . ?
C8 S4 1.737(19) . ?
C9 S5 1.73(6) . ?
C10 S5 1.78(8) . ?
C11 S6 1.73(5) . ?
C12 S6 1.65(7) . ?
C13 S7 1.88(8) . ?
C14 S7 1.74(2) . ?
C15 S8 1.77(8) . ?
C16 S8 1.71(5) . ?
O1 S1 1.52(3) . ?
O2 S2 1.51(3) . ?
O3 S3 1.53(3) . ?
O4 S4 1.50(3) . ?
O5 S5 1.55(3) . ?
O6 S6 1.54(3) . ?
O7 S7 1.40(3) . ?
O8 S8 1.57(3) . ?
